data_7243650
loop_
_publ_author_name
'Orecchia, Patrizio'
'Petkova, Desislava Slavcheva'
'Goetz, Roland'
'Rominger, Frank'
'Hashmi, A. Stephen K.'
'Schaub, Thomas'

_publ_section_title
;
 Pd-Catalysed Suzuki--Miyaura cross-coupling of aryl chlorides at low
 catalyst loadings in water for the synthesis of industrially important
 fungicides
;
_journal_name_full 'Green Chemistry'
_journal_paper_doi 10.1039/D1GC02602J
_journal_year 2021
_chemical_formula_sum 'C18 H12 Cl2 F3 N3 O'
_chemical_formula_weight 414.21
_chemical_name_common Bixafen
_space_group_crystal_system monoclinic
_space_group_IT_number 14
_space_group_name_Hall '-P 2ybc'
_space_group_name_H-M_alt 'P 1 21/c 1'
_atom_sites_solution_hydrogens mixed
_audit_creation_method SHELXL-2018/3
_audit_update_record
;
2021-05-27 deposited with the CCDC.	2021-08-27 downloaded from the CCDC.
;
_cell_angle_alpha 90
_cell_angle_beta 110.0924(15)
_cell_angle_gamma 90
_cell_formula_units_Z 4
_cell_length_a 11.8929(7)
_cell_length_b 18.0476(11)
_cell_length_c 8.6239(5)
_cell_measurement_reflns_used 2652
_cell_measurement_temperature 200(2)
_cell_measurement_theta_max 21.59
_cell_measurement_theta_min 2.76
_cell_volume 1738.37(18)
_computing_cell_refinement 'Bruker SAINT'
_computing_data_collection 'Bruker APEX2'
_computing_data_reduction 'Bruker SAINT'
_computing_molecular_graphics 'Bruker SHELXTL'
_computing_publication_material 'Bruker SHELXTL'
_computing_structure_refinement 'SHELXL-2018/3 (Sheldrick, 2018)'
_computing_structure_solution 'SHELXT-2018/2 (Sheldrick 2015)'
_diffrn_ambient_temperature 200(2)
_diffrn_measured_fraction_theta_full 1.000
_diffrn_measured_fraction_theta_max 0.999
_diffrn_measurement_device_type 'Bruker APEX-II Quazar area detector'
_diffrn_measurement_method '\f and \w scans'
_diffrn_radiation_type MoK\a
_diffrn_radiation_wavelength 0.71073
_diffrn_reflns_av_R_equivalents 0.0695
_diffrn_reflns_av_unetI/netI 0.0624
_diffrn_reflns_Laue_measured_fraction_full 1.000
_diffrn_reflns_Laue_measured_fraction_max 0.999
_diffrn_reflns_limit_h_max 14
_diffrn_reflns_limit_h_min -14
_diffrn_reflns_limit_k_max 22
_diffrn_reflns_limit_k_min -22
_diffrn_reflns_limit_l_max 10
_diffrn_reflns_limit_l_min -10
_diffrn_reflns_number 17929
_diffrn_reflns_point_group_measured_fraction_full 1.000
_diffrn_reflns_point_group_measured_fraction_max 0.999
_diffrn_reflns_theta_full 25.242
_diffrn_reflns_theta_max 26.367
_diffrn_reflns_theta_min 1.823
_diffrn_source 'ImuS microsource'
_exptl_absorpt_coefficient_mu 0.418
_exptl_absorpt_correction_T_max 0.9590
_exptl_absorpt_correction_T_min 0.9268
_exptl_absorpt_correction_type multi-scan
_exptl_absorpt_process_details
;
Sheldrick, G. M. (2008). <i>SADABS</i>. University of G\"ottingen, Germany.
;
_exptl_crystal_colour colourless
_exptl_crystal_density_diffrn 1.583
_exptl_crystal_description plank
_exptl_crystal_F_000 840
_exptl_crystal_size_max 0.143
_exptl_crystal_size_mid 0.070
_exptl_crystal_size_min 0.021
_refine_diff_density_max 0.304
_refine_diff_density_min -0.326
_refine_diff_density_rms 0.064
_refine_ls_extinction_method none
_refine_ls_goodness_of_fit_ref 1.019
_refine_ls_hydrogen_treatment mixed
_refine_ls_matrix_type full
_refine_ls_number_parameters 248
_refine_ls_number_reflns 3545
_refine_ls_number_restraints 0
_refine_ls_restrained_S_all 1.019
_refine_ls_R_factor_all 0.0968
_refine_ls_R_factor_gt 0.0523
_refine_ls_shift/su_max 0.000
_refine_ls_shift/su_mean 0.000
_refine_ls_structure_factor_coef Fsqd
_refine_ls_weighting_details 'w=1/[\s^2^(Fo^2^)+(0.0368P)^2^+1.9244P] where P=(Fo^2^+2Fc^2^)/3'
_refine_ls_weighting_scheme calc
_refine_ls_wR_factor_gt 0.1039
_refine_ls_wR_factor_ref 0.1227
_reflns_Friedel_coverage 0.000
_reflns_number_gt 2247
_reflns_number_total 3545
_reflns_threshold_expression 'I > 2\s(I)'
_cod_data_source_file d1gc02602j2.cif
_cod_data_source_block po3
_cod_original_sg_symbol_H-M 'P 21/c'
_cod_database_code 7243650
_shelx_shelxl_version_number 2018/3
_shelx_space_group_comment
; 
The symmetry employed for this shelxl refinement is uniquely defined 
by the following loop, which should always be used as a source of 
symmetry information in preference to the above space-group names. 
They are only intended as comments. 
;
_shelx_estimated_absorpt_t_min 0.943
_shelx_estimated_absorpt_t_max 0.991

loop_
_space_group_symop_operation_xyz
'x, y, z'
'-x, y+1/2, -z+1/2'
'-x, -y, -z'
'x, -y-1/2, z-1/2'

loop_
_atom_site_label
_atom_site_type_symbol
_atom_site_fract_x
_atom_site_fract_y
_atom_site_fract_z
_atom_site_U_iso_or_equiv
_atom_site_adp_type
_atom_site_occupancy
_atom_site_site_symmetry_order
_atom_site_calc_flag
_atom_site_refinement_flags_posn
_atom_site_refinement_flags_adp
_atom_site_refinement_flags_occupancy
_atom_site_disorder_assembly
_atom_site_disorder_group
C1 C 0.5690(3) 0.56795(16) 0.7531(4) 0.0237(7) Uani 1 1 d . . . . .
O1 O 0.46832(19) 0.55193(12) 0.7495(3) 0.0339(6) Uani 1 1 d . . . . .
N1 N 0.5901(2) 0.62103(14) 0.6543(3) 0.0268(6) Uani 1 1 d . . . . .
H1 H 0.655(3) 0.6348(19) 0.676(4) 0.040 Uiso 1 1 d . U . . .
C2 C 0.6734(3) 0.52895(15) 0.8670(4) 0.0223(7) Uani 1 1 d . . . . .
C3 C 0.7939(3) 0.52060(16) 0.8781(4) 0.0247(7) Uani 1 1 d . . . . .
N4 N 0.8539(2) 0.47566(14) 1.0009(3) 0.0310(6) Uani 1 1 d . . . . .
N5 N 0.7734(2) 0.45550(14) 1.0708(3) 0.0297(6) Uani 1 1 d . . . . .
C6 C 0.6658(3) 0.48514(16) 0.9949(4) 0.0266(7) Uani 1 1 d . . . . .
H6 H 0.596323 0.477575 1.023523 0.032 Uiso 1 1 calc R U . . .
C7 C 0.8600(3) 0.54681(19) 0.7704(4) 0.0380(9) Uani 1 1 d . . . . .
H7 H 0.945209 0.529884 0.815452 0.046 Uiso 1 1 calc R U . . .
F8 F 0.80684(19) 0.52097(13) 0.6135(3) 0.0569(6) Uani 1 1 d . . . . .
F9 F 0.85543(18) 0.62188(12) 0.7569(3) 0.0598(7) Uani 1 1 d . . . . .
C10 C 0.8091(3) 0.4050(2) 1.2113(5) 0.0492(10) Uani 1 1 d . . . . .
H10A H 0.744286 0.401008 1.256704 0.074 Uiso 1 1 calc R U . . .
H10B H 0.881266 0.424071 1.296433 0.074 Uiso 1 1 calc R U . . .
H10C H 0.825856 0.356014 1.175310 0.074 Uiso 1 1 calc R U . . .
C11 C 0.5011(3) 0.65805(16) 0.5234(4) 0.0245(7) Uani 1 1 d . . . . .
C12 C 0.5172(3) 0.73233(16) 0.4866(4) 0.0230(7) Uani 1 1 d . . . . .
C13 C 0.4287(3) 0.76592(17) 0.3542(4) 0.0267(7) Uani 1 1 d . . . . .
H13 H 0.437412 0.816019 0.326442 0.032 Uiso 1 1 calc R U . . .
C14 C 0.3291(3) 0.72623(17) 0.2643(4) 0.0285(7) Uani 1 1 d . . . . .
C15 C 0.3115(3) 0.65441(17) 0.3004(4) 0.0300(8) Uani 1 1 d . . . . .
H15 H 0.240949 0.628571 0.237602 0.036 Uiso 1 1 calc R U . . .
C16 C 0.3985(3) 0.62014(17) 0.4303(4) 0.0281(7) Uani 1 1 d . . . . .
H16 H 0.387912 0.570041 0.456162 0.034 Uiso 1 1 calc R U . . .
F18 F 0.24566(16) 0.75975(10) 0.1340(2) 0.0417(5) Uani 1 1 d . . . . .
C21 C 0.6257(3) 0.77654(16) 0.5807(4) 0.0245(7) Uani 1 1 d . . . . .
C22 C 0.7370(3) 0.75925(17) 0.5726(4) 0.0328(8) Uani 1 1 d . . . . .
H22 H 0.744806 0.718240 0.507978 0.039 Uiso 1 1 calc R U . . .
C23 C 0.8370(3) 0.80089(18) 0.6573(4) 0.0354(8) Uani 1 1 d . . . . .
C24 C 0.8264(3) 0.86087(18) 0.7524(4) 0.0336(8) Uani 1 1 d . . . . .
C25 C 0.7156(3) 0.88014(18) 0.7584(4) 0.0345(8) Uani 1 1 d . . . . .
H25 H 0.707855 0.921938 0.820887 0.041 Uiso 1 1 calc R U . . .
C26 C 0.6153(3) 0.83807(17) 0.6725(4) 0.0291(7) Uani 1 1 d . . . . .
H26 H 0.539086 0.851467 0.676499 0.035 Uiso 1 1 calc R U . . .
Cl1 Cl 0.97339(8) 0.77686(6) 0.64143(16) 0.0614(3) Uani 1 1 d . . . . .
Cl2 Cl 0.95136(9) 0.91211(6) 0.86195(12) 0.0544(3) Uani 1 1 d . . . . .

loop_
_atom_site_aniso_label
_atom_site_aniso_U_11
_atom_site_aniso_U_22
_atom_site_aniso_U_33
_atom_site_aniso_U_23
_atom_site_aniso_U_13
_atom_site_aniso_U_12
C1 0.0237(17) 0.0239(16) 0.0239(17) -0.0005(13) 0.0087(13) 0.0005(13)
O1 0.0232(12) 0.0426(13) 0.0381(14) 0.0139(11) 0.0134(10) 0.0058(10)
N1 0.0203(14) 0.0283(14) 0.0300(15) 0.0054(12) 0.0063(12) -0.0015(11)
C2 0.0225(16) 0.0197(15) 0.0236(16) -0.0014(13) 0.0066(13) -0.0012(12)
C3 0.0197(16) 0.0266(16) 0.0246(16) 0.0023(14) 0.0036(13) -0.0032(13)
N4 0.0213(14) 0.0363(15) 0.0317(16) 0.0114(13) 0.0044(12) -0.0014(12)
N5 0.0239(14) 0.0356(15) 0.0278(15) 0.0115(12) 0.0067(12) -0.0016(12)
C6 0.0202(16) 0.0308(17) 0.0283(17) 0.0049(14) 0.0077(13) -0.0004(13)
C7 0.0232(18) 0.044(2) 0.045(2) 0.0122(18) 0.0089(16) 0.0008(15)
F8 0.0486(13) 0.0911(17) 0.0353(12) 0.0110(12) 0.0199(11) 0.0056(12)
F9 0.0381(12) 0.0528(13) 0.0863(18) 0.0293(13) 0.0185(12) -0.0112(10)
C10 0.0307(19) 0.065(3) 0.047(2) 0.034(2) 0.0077(17) -0.0007(18)
C11 0.0234(16) 0.0258(16) 0.0235(16) 0.0013(13) 0.0071(13) 0.0043(13)
C12 0.0223(15) 0.0255(16) 0.0240(16) -0.0004(13) 0.0114(13) -0.0001(13)
C13 0.0270(17) 0.0245(16) 0.0319(18) 0.0033(14) 0.0143(14) 0.0010(13)
C14 0.0256(17) 0.0322(18) 0.0259(17) 0.0034(14) 0.0065(14) 0.0060(14)
C15 0.0264(17) 0.0313(18) 0.0285(18) -0.0065(15) 0.0044(14) -0.0039(14)
C16 0.0312(18) 0.0220(16) 0.0296(18) 0.0000(14) 0.0085(15) -0.0026(14)
F18 0.0377(11) 0.0391(11) 0.0366(11) 0.0069(9) -0.0022(9) 0.0056(9)
C21 0.0273(16) 0.0228(15) 0.0217(16) 0.0045(13) 0.0060(13) -0.0032(13)
C22 0.0292(18) 0.0266(17) 0.044(2) -0.0002(16) 0.0142(16) -0.0034(14)
C23 0.0264(18) 0.0370(19) 0.042(2) 0.0099(17) 0.0106(16) -0.0038(15)
C24 0.0329(19) 0.0359(19) 0.0263(18) 0.0046(15) 0.0028(15) -0.0122(15)
C25 0.044(2) 0.0327(18) 0.0280(19) -0.0030(15) 0.0136(16) -0.0068(16)
C26 0.0322(18) 0.0290(17) 0.0262(17) -0.0005(14) 0.0100(14) -0.0013(14)
Cl1 0.0294(5) 0.0605(7) 0.0971(9) -0.0028(6) 0.0252(5) -0.0050(5)
Cl2 0.0476(6) 0.0624(6) 0.0450(6) -0.0040(5) 0.0056(5) -0.0267(5)

loop_
_atom_type_symbol
_atom_type_description
_atom_type_scat_dispersion_real
_atom_type_scat_dispersion_imag
_atom_type_scat_source
C C 0.0033 0.0016 'International Tables Vol C Tables 4.2.6.8 and 6.1.1.4'
H H 0.0000 0.0000 'International Tables Vol C Tables 4.2.6.8 and 6.1.1.4'
N N 0.0061 0.0033 'International Tables Vol C Tables 4.2.6.8 and 6.1.1.4'
O O 0.0106 0.0060 'International Tables Vol C Tables 4.2.6.8 and 6.1.1.4'
F F 0.0171 0.0103 'International Tables Vol C Tables 4.2.6.8 and 6.1.1.4'
Cl Cl 0.1484 0.1585 'International Tables Vol C Tables 4.2.6.8 and 6.1.1.4'

loop_
_geom_angle_atom_site_label_1
_geom_angle_atom_site_label_2
_geom_angle_atom_site_label_3
_geom_angle
_geom_angle_site_symmetry_1
_geom_angle_site_symmetry_3
_geom_angle_publ_flag
O1 C1 N1 122.7(3) . . ?
O1 C1 C2 119.9(3) . . ?
N1 C1 C2 117.4(3) . . ?
C1 N1 C11 125.5(3) . . ?
C1 N1 H1 117(3) . . ?
C11 N1 H1 117(3) . . ?
C6 C2 C3 103.1(3) . . ?
C6 C2 C1 122.3(3) . . ?
C3 C2 C1 134.5(3) . . ?
N4 C3 C2 112.0(3) . . ?
N4 C3 C7 115.9(3) . . ?
C2 C3 C7 131.9(3) . . ?
C3 N4 N5 104.6(2) . . ?
C6 N5 N4 112.5(2) . . ?
C6 N5 C10 128.0(3) . . ?
N4 N5 C10 119.5(3) . . ?
N5 C6 C2 107.8(3) . . ?
N5 C6 H6 126.1 . . ?
C2 C6 H6 126.1 . . ?
F9 C7 F8 105.3(3) . . ?
F9 C7 C3 110.9(3) . . ?
F8 C7 C3 110.3(3) . . ?
F9 C7 H7 110.1 . . ?
F8 C7 H7 110.1 . . ?
C3 C7 H7 110.1 . . ?
N5 C10 H10A 109.5 . . ?
N5 C10 H10B 109.5 . . ?
H10A C10 H10B 109.5 . . ?
N5 C10 H10C 109.5 . . ?
H10A C10 H10C 109.5 . . ?
H10B C10 H10C 109.5 . . ?
C16 C11 C12 120.0(3) . . ?
C16 C11 N1 119.6(3) . . ?
C12 C11 N1 120.4(3) . . ?
C13 C12 C11 118.4(3) . . ?
C13 C12 C21 118.6(3) . . ?
C11 C12 C21 123.0(3) . . ?
C14 C13 C12 119.8(3) . . ?
C14 C13 H13 120.1 . . ?
C12 C13 H13 120.1 . . ?
F18 C14 C15 119.0(3) . . ?
F18 C14 C13 118.5(3) . . ?
C15 C14 C13 122.4(3) . . ?
C14 C15 C16 118.6(3) . . ?
C14 C15 H15 120.7 . . ?
C16 C15 H15 120.7 . . ?
C15 C16 C11 120.8(3) . . ?
C15 C16 H16 119.6 . . ?
C11 C16 H16 119.6 . . ?
C22 C21 C26 118.7(3) . . ?
C22 C21 C12 120.9(3) . . ?
C26 C21 C12 120.3(3) . . ?
C23 C22 C21 121.0(3) . . ?
C23 C22 H22 119.5 . . ?
C21 C22 H22 119.5 . . ?
C22 C23 C24 119.9(3) . . ?
C22 C23 Cl1 118.8(3) . . ?
C24 C23 Cl1 121.3(3) . . ?
C25 C24 C23 120.0(3) . . ?
C25 C24 Cl2 119.8(3) . . ?
C23 C24 Cl2 120.3(3) . . ?
C24 C25 C26 119.8(3) . . ?
C24 C25 H25 120.1 . . ?
C26 C25 H25 120.1 . . ?
C21 C26 C25 120.6(3) . . ?
C21 C26 H26 119.7 . . ?
C25 C26 H26 119.7 . . ?

loop_
_geom_bond_atom_site_label_1
_geom_bond_atom_site_label_2
_geom_bond_distance
_geom_bond_site_symmetry_2
_geom_bond_publ_flag
C1 O1 1.222(3) . ?
C1 N1 1.361(4) . ?
C1 C2 1.471(4) . ?
N1 C11 1.421(4) . ?
N1 H1 0.77(3) . ?
C2 C6 1.385(4) . ?
C2 C3 1.411(4) . ?
C3 N4 1.330(4) . ?
C3 C7 1.485(4) . ?
N4 N5 1.346(3) . ?
N5 C6 1.333(4) . ?
N5 C10 1.458(4) . ?
C6 H6 0.9500 . ?
C7 F9 1.359(4) . ?
C7 F8 1.364(4) . ?
C7 H7 1.0000 . ?
C10 H10A 0.9800 . ?
C10 H10B 0.9800 . ?
C10 H10C 0.9800 . ?
C11 C16 1.389(4) . ?
C11 C12 1.406(4) . ?
C12 C13 1.398(4) . ?
C12 C21 1.497(4) . ?
C13 C14 1.373(4) . ?
C13 H13 0.9500 . ?
C14 F18 1.359(3) . ?
C14 C15 1.366(4) . ?
C15 C16 1.382(4) . ?
C15 H15 0.9500 . ?
C16 H16 0.9500 . ?
C21 C22 1.385(4) . ?
C21 C26 1.394(4) . ?
C22 C23 1.385(4) . ?
C22 H22 0.9500 . ?
C23 C24 1.390(5) . ?
C23 Cl1 1.729(3) . ?
C24 C25 1.381(5) . ?
C24 Cl2 1.729(3) . ?
C25 C26 1.394(4) . ?
C25 H25 0.9500 . ?
C26 H26 0.9500 . ?

loop_
_geom_torsion_atom_site_label_1
_geom_torsion_atom_site_label_2
_geom_torsion_atom_site_label_3
_geom_torsion_atom_site_label_4
_geom_torsion
_geom_torsion_site_symmetry_1
_geom_torsion_site_symmetry_2
_geom_torsion_site_symmetry_3
_geom_torsion_site_symmetry_4
_geom_torsion_publ_flag
O1 C1 N1 C11 -7.8(5) . . . . ?
C2 C1 N1 C11 171.9(3) . . . . ?
O1 C1 C2 C6 -13.5(4) . . . . ?
N1 C1 C2 C6 166.8(3) . . . . ?
O1 C1 C2 C3 162.8(3) . . . . ?
N1 C1 C2 C3 -16.9(5) . . . . ?
C6 C2 C3 N4 0.2(3) . . . . ?
C1 C2 C3 N4 -176.5(3) . . . . ?
C6 C2 C3 C7 173.8(3) . . . . ?
C1 C2 C3 C7 -2.9(6) . . . . ?
C2 C3 N4 N5 -0.7(3) . . . . ?
C7 C3 N4 N5 -175.4(3) . . . . ?
C3 N4 N5 C6 1.0(3) . . . . ?
C3 N4 N5 C10 179.6(3) . . . . ?
N4 N5 C6 C2 -0.8(4) . . . . ?
C10 N5 C6 C2 -179.4(3) . . . . ?
C3 C2 C6 N5 0.3(3) . . . . ?
C1 C2 C6 N5 177.6(3) . . . . ?
N4 C3 C7 F9 -127.8(3) . . . . ?
C2 C3 C7 F9 58.8(5) . . . . ?
N4 C3 C7 F8 115.9(3) . . . . ?
C2 C3 C7 F8 -57.5(5) . . . . ?
C1 N1 C11 C16 -34.0(4) . . . . ?
C1 N1 C11 C12 146.7(3) . . . . ?
C16 C11 C12 C13 -0.8(4) . . . . ?
N1 C11 C12 C13 178.4(3) . . . . ?
C16 C11 C12 C21 -179.6(3) . . . . ?
N1 C11 C12 C21 -0.4(4) . . . . ?
C11 C12 C13 C14 0.2(4) . . . . ?
C21 C12 C13 C14 179.0(3) . . . . ?
C12 C13 C14 F18 -178.7(3) . . . . ?
C12 C13 C14 C15 0.9(5) . . . . ?
F18 C14 C15 C16 178.2(3) . . . . ?
C13 C14 C15 C16 -1.4(5) . . . . ?
C14 C15 C16 C11 0.7(5) . . . . ?
C12 C11 C16 C15 0.4(5) . . . . ?
N1 C11 C16 C15 -178.9(3) . . . . ?
C13 C12 C21 C22 -111.4(3) . . . . ?
C11 C12 C21 C22 67.4(4) . . . . ?
C13 C12 C21 C26 65.7(4) . . . . ?
C11 C12 C21 C26 -115.5(3) . . . . ?
C26 C21 C22 C23 1.7(5) . . . . ?
C12 C21 C22 C23 178.9(3) . . . . ?
C21 C22 C23 C24 0.1(5) . . . . ?
C21 C22 C23 Cl1 -179.7(2) . . . . ?
C22 C23 C24 C25 -1.9(5) . . . . ?
Cl1 C23 C24 C25 177.9(3) . . . . ?
C22 C23 C24 Cl2 178.7(3) . . . . ?
Cl1 C23 C24 Cl2 -1.5(4) . . . . ?
C23 C24 C25 C26 1.7(5) . . . . ?
Cl2 C24 C25 C26 -178.9(2) . . . . ?
C22 C21 C26 C25 -1.9(5) . . . . ?
C12 C21 C26 C25 -179.1(3) . . . . ?
C24 C25 C26 C21 0.2(5) . . . . ?
